data_7062390
loop_
_publ_author_name
'Dakhlaoui, Imen'
'Karoui, Karim'
'Hajlaoui, Fadhel'
'Zaghrioui, Mustapha'
'Audebrand, Nathalie'
'Dallon, Marie'
'Jomni, Fathi'

_publ_section_title
;
 A new supramolecular semiconductor palladium(ii) complex
 [(CH3)3N(CH2)3Br]2Pd2Cl6: structural study, optical and electrical
 properties
;
_journal_issue 17
_journal_name_full 'New Journal of Chemistry'
_journal_page_first 8042
_journal_page_last 8049
_journal_paper_doi 10.1039/D3NJ00851G
_journal_volume 47
_journal_year 2023
_chemical_compound_source 'synthesis as described'
_chemical_formula_moiety 'C12 H30 Br2 Cl6 N2 Pd2'
_chemical_formula_sum 'C12 H30 Br2 Cl6 N2 Pd2'
_chemical_formula_weight 787.70
_space_group_crystal_system monoclinic
_space_group_IT_number 14
_space_group_name_Hall '-P 2ybc'
_space_group_name_H-M_alt 'P 1 21/c 1'
_atom_sites_solution_hydrogens geom
_atom_sites_solution_primary dual
_atom_sites_solution_secondary difmap
_audit_update_record
;
2022-04-23 deposited with the CCDC.	2023-03-14 downloaded from the CCDC.
;
_cell_angle_alpha 90
_cell_angle_beta 95.129(5)
_cell_angle_gamma 90
_cell_formula_units_Z 4
_cell_length_a 20.469(4)
_cell_length_b 8.7255(14)
_cell_length_c 13.948(2)
_cell_measurement_reflns_used 6183
_cell_measurement_temperature 150(2)
_cell_measurement_theta_max 27.2624
_cell_measurement_theta_min 2.8872
_cell_measurement_wavelength 0.710730
_cell_volume 2481.2(7)
_computing_cell_refinement 'Bruker APEX2 (Bruker, 2014)'
_computing_data_collection 'Bruker APEX2 (Bruker, 2014)'
_computing_data_reduction 'Bruker APEX2 (Bruker, 2014)'
_computing_molecular_graphics
;
   'PLATON, A.L.Spek, Acta Cryst. 2009, D65, 148-155'
;
_computing_publication_material 'CRYSCALC (T. Roisnel, local program, ver. 2020)'
_computing_structure_refinement 'SHELXL-2018_3 (Sheldrick, 2018)'
_computing_structure_solution 'SHELXT 2018_2 (Sheldrick, 2018)'
_diffrn_ambient_temperature 150(2)
_diffrn_detector 'CCD plate'
_diffrn_detector_area_resol_mean 10.4167
_diffrn_measured_fraction_theta_full 0.996
_diffrn_measured_fraction_theta_max 0.995
_diffrn_measurement_device_type 'APEXII, Bruker-AXS'
_diffrn_measurement_method 'CCD rotation images, thin slices'
_diffrn_orient_matrix_UB_11 -0.0281811
_diffrn_orient_matrix_UB_12 0.0009887
_diffrn_orient_matrix_UB_13 -0.0466695
_diffrn_orient_matrix_UB_21 -0.0624404
_diffrn_orient_matrix_UB_22 -0.0386296
_diffrn_orient_matrix_UB_23 0.0140734
_diffrn_orient_matrix_UB_31 -0.0220971
_diffrn_orient_matrix_UB_32 0.1078959
_diffrn_orient_matrix_UB_33 0.0054663
_diffrn_radiation_monochromator graphite
_diffrn_radiation_probe x-ray
_diffrn_radiation_source 'fine-focus sealed tube'
_diffrn_radiation_type MoK\a
_diffrn_radiation_wavelength 0.71073
_diffrn_reflns_av_R_equivalents 0.0400
_diffrn_reflns_av_unetI/netI 0.0486
_diffrn_reflns_limit_h_max 24
_diffrn_reflns_limit_h_min -26
_diffrn_reflns_limit_k_max 11
_diffrn_reflns_limit_k_min -10
_diffrn_reflns_limit_l_max 18
_diffrn_reflns_limit_l_min -16
_diffrn_reflns_number 17570
_diffrn_reflns_theta_full 25.242
_diffrn_reflns_theta_max 27.506
_diffrn_reflns_theta_min 0.999
_diffrn_source_current 1.0
_diffrn_source_power 50.0
_diffrn_source_voltage 50.0
_exptl_absorpt_coefficient_mu 5.317
_exptl_absorpt_correction_T_max 0.450
_exptl_absorpt_correction_T_min 0.355
_exptl_absorpt_correction_type multi-scan
_exptl_absorpt_process_details
;
  [Sheldrick, G.M. (2014). SADABS Bruker AXS Inc., Madison, Wisconsin, USA]
;
_exptl_crystal_colour red
_exptl_crystal_density_diffrn 2.109
_exptl_crystal_description prism
_exptl_crystal_F_000 1520
_exptl_crystal_size_max 0.250
_exptl_crystal_size_mid 0.240
_exptl_crystal_size_min 0.150
_refine_diff_density_max 1.749
_refine_diff_density_min -2.844
_refine_diff_density_rms 0.332
_refine_ls_extinction_method none
_refine_ls_goodness_of_fit_ref 1.295
_refine_ls_hydrogen_treatment constr
_refine_ls_matrix_type full
_refine_ls_number_parameters 294
_refine_ls_number_reflns 5682
_refine_ls_number_restraints 87
_refine_ls_restrained_S_all 1.285
_refine_ls_R_factor_all 0.1209
_refine_ls_R_factor_gt 0.1114
_refine_ls_shift/su_max 0.000
_refine_ls_shift/su_mean 0.000
_refine_ls_structure_factor_coef Fsqd
_refine_ls_weighting_details 'w=1/[\s^2^(Fo^2^)+181.4078P] where P=(Fo^2^+2Fc^2^)/3'
_refine_ls_weighting_scheme calc
_refine_ls_wR_factor_gt 0.2528
_refine_ls_wR_factor_ref 0.2571
_reflns_number_gt 4996
_reflns_number_total 5682
_reflns_threshold_expression >2sigma(I)
_cod_data_source_file d3nj00851g2.cif
_cod_data_source_block NA20_04
_cod_depositor_comments 'Adding full bibliography for 7062390.cif.'
_cod_original_sg_symbol_H-M 'P 21/c'
_cod_database_code 7062390

loop_
_space_group_symop_operation_xyz
'x, y, z'
'-x, y+1/2, -z+1/2'
'-x, -y, -z'
'x, -y-1/2, z-1/2'

loop_
_atom_site_label
_atom_site_type_symbol
_atom_site_fract_x
_atom_site_fract_y
_atom_site_fract_z
_atom_site_U_iso_or_equiv
_atom_site_adp_type
_atom_site_occupancy
_atom_site_site_symmetry_order
_atom_site_calc_flag
_atom_site_refinement_flags_posn
_atom_site_refinement_flags_adp
_atom_site_refinement_flags_occupancy
_atom_site_disorder_assembly
_atom_site_disorder_group
Br1 Br 0.27354(10) 1.0369(3) 0.69541(15) 0.0393(5) Uani 1 1 d . . . . .
N1 N 0.3529(6) 0.9442(15) 1.0181(10) 0.017(3) Uani 1 1 d . . . . .
C1 C 0.3634(8) 1.065(2) 0.7520(12) 0.029(4) Uani 1 1 d . . . . .
H1A H 0.390050 0.975566 0.736062 0.034 Uiso 1 1 calc R U . . .
H1B H 0.382279 1.157195 0.723545 0.034 Uiso 1 1 calc R U . . .
C2 C 0.3670(10) 1.084(2) 0.8617(12) 0.032(4) Uani 1 1 d . . . . .
H2A H 0.413106 1.102048 0.886692 0.038 Uiso 1 1 calc R U . . .
H2B H 0.341001 1.174496 0.877506 0.038 Uiso 1 1 calc R U . . .
C3 C 0.3418(8) 0.9464(19) 0.9106(11) 0.021(3) Uani 1 1 d . . . . .
H3A H 0.362634 0.854096 0.885479 0.026 Uiso 1 1 calc R U . . .
H3B H 0.294039 0.938332 0.892502 0.026 Uiso 1 1 calc R U . . .
C4 C 0.3159(8) 1.074(2) 1.0603(12) 0.024(4) Uani 1 1 d . . . . .
H4A H 0.310095 1.051646 1.127830 0.036 Uiso 1 1 calc R U . . .
H4B H 0.272832 1.084998 1.024136 0.036 Uiso 1 1 calc R U . . .
H4C H 0.340712 1.169404 1.056117 0.036 Uiso 1 1 calc R U . . .
C5 C 0.4242(7) 0.9557(19) 1.0539(11) 0.019(3) Uani 1 1 d . . . . .
H5A H 0.449578 0.882475 1.018992 0.029 Uiso 1 1 calc R U . . .
H5B H 0.429641 0.932281 1.122886 0.029 Uiso 1 1 calc R U . . .
H5C H 0.439929 1.059879 1.043201 0.029 Uiso 1 1 calc R U . . .
C6 C 0.3267(9) 0.799(2) 1.0554(14) 0.029(4) Uani 1 1 d . . . . .
H6A H 0.349967 0.712066 1.030077 0.043 Uiso 1 1 calc R U . . .
H6B H 0.279812 0.791255 1.034851 0.043 Uiso 1 1 calc R U . . .
H6C H 0.333158 0.798958 1.125881 0.043 Uiso 1 1 calc R U . . .
Pd1 Pd -0.07999(7) 0.45581(15) 1.50458(10) 0.0244(3) Uani 1 1 d . . . . .
Cl1 Cl -0.1586(2) 0.5324(5) 1.5987(3) 0.0252(9) Uani 1 1 d . . . . .
Cl2 Cl -0.1497(2) 0.2933(5) 1.4205(3) 0.0245(8) Uani 1 1 d . . . . .
Cl3 Cl 0.0043(3) 0.3859(8) 1.4127(5) 0.061(2) Uani 1 1 d . . . . .
Pd2 Pd 0.46103(6) 0.57137(14) 0.89567(9) 0.0166(3) Uani 1 1 d . . . . .
Cl4 Cl 0.36012(19) 0.5335(6) 0.8172(3) 0.0284(9) Uani 1 1 d . . . . .
Cl5 Cl 0.4865(2) 0.7496(5) 0.7871(3) 0.0255(9) Uani 1 1 d . . . . .
Cl6 Cl 0.56230(19) 0.6010(5) 0.9840(3) 0.0246(9) Uani 1 1 d . . . . .
Br2A Br -0.0409(2) 0.6742(5) 0.8954(3) 0.0447(15) Uani 0.531(8) 1 d . . P A -1
C7A C -0.018(2) 0.503(5) 0.812(3) 0.037(10) Uani 0.531(8) 1 d . U P A -1
H7A H -0.022935 0.404743 0.845418 0.045 Uiso 0.531(8) 1 calc R U P A -1
H7B H -0.048337 0.502750 0.752190 0.045 Uiso 0.531(8) 1 calc R U P A -1
C8A C 0.0507(15) 0.521(4) 0.787(2) 0.024(7) Uani 0.531(8) 1 d . U P A -1
H8A H 0.051038 0.503608 0.716466 0.029 Uiso 0.531(8) 1 calc R U P A -1
H8B H 0.064112 0.628420 0.799343 0.029 Uiso 0.531(8) 1 calc R U P A -1
C9A C 0.0897(15) 0.444(4) 0.825(2) 0.024(7) Uani 0.531(8) 1 d . U P A -1
H9A H 0.091013 0.350375 0.784502 0.028 Uiso 0.531(8) 1 calc R U P A -1
H9B H 0.072068 0.411205 0.885364 0.028 Uiso 0.531(8) 1 calc R U P A -1
N2A N 0.171(2) 0.494(5) 0.855(3) 0.011(10) Uani 0.531(8) 1 d . U P A -1
C10A C 0.183(3) 0.657(8) 0.840(5) 0.03(2) Uani 0.531(8) 1 d . U P A -1
H10A H 0.172960 0.715134 0.896684 0.045 Uiso 0.531(8) 1 calc R U P A -1
H10B H 0.154678 0.692473 0.783609 0.045 Uiso 0.531(8) 1 calc R U P A -1
H10C H 0.228914 0.671658 0.828291 0.045 Uiso 0.531(8) 1 calc R U P A -1
C11A C 0.200(2) 0.387(6) 0.782(3) 0.017(10) Uani 0.531(8) 1 d . U P A -1
H11A H 0.244076 0.421811 0.770982 0.025 Uiso 0.531(8) 1 calc R U P A -1
H11B H 0.171978 0.390664 0.720542 0.025 Uiso 0.531(8) 1 calc R U P A -1
H11C H 0.201541 0.282136 0.806199 0.025 Uiso 0.531(8) 1 calc R U P A -1
C12A C 0.1850(19) 0.441(4) 0.948(2) 0.025(7) Uani 0.531(8) 1 d . U P A -1
H12A H 0.232695 0.437523 0.962551 0.038 Uiso 0.531(8) 1 calc R U P A -1
H12B H 0.166795 0.337873 0.953557 0.038 Uiso 0.531(8) 1 calc R U P A -1
H12C H 0.165782 0.509960 0.993084 0.038 Uiso 0.531(8) 1 calc R U P A -1
Br2B Br -0.0913(2) 0.6438(5) 0.8733(3) 0.0337(14) Uani 0.469(8) 1 d . . P A -2
C7B C -0.0268(18) 0.499(4) 0.844(3) 0.018(8) Uani 0.469(8) 1 d . U P A -2
H7C H -0.031999 0.403799 0.881602 0.022 Uiso 0.469(8) 1 calc R U P A -2
H7D H -0.032711 0.472595 0.774904 0.022 Uiso 0.469(8) 1 calc R U P A -2
C8B C 0.0429(16) 0.566(4) 0.869(2) 0.018(6) Uani 0.469(8) 1 d . U P A -2
H8C H 0.048426 0.648661 0.822040 0.022 Uiso 0.469(8) 1 calc R U P A -2
H8D H 0.042068 0.616820 0.932757 0.022 Uiso 0.469(8) 1 calc R U P A -2
C9B C 0.0992(12) 0.481(4) 0.874(2) 0.013(6) Uani 0.469(8) 1 d D U P A -2
H9C H 0.107584 0.461084 0.944002 0.016 Uiso 0.469(8) 1 calc R U P A -2
H9D H 0.083551 0.381899 0.846129 0.016 Uiso 0.469(8) 1 calc R U P A -2
N2B N 0.161(3) 0.490(7) 0.846(4) 0.019(15) Uani 0.469(8) 1 d . U P A -2
C10B C 0.185(3) 0.651(7) 0.826(5) 0.011(14) Uani 0.469(8) 1 d D U P A -2
H10D H 0.157156 0.697231 0.773124 0.017 Uiso 0.469(8) 1 calc R U P A -2
H10E H 0.230605 0.646338 0.807761 0.017 Uiso 0.469(8) 1 calc R U P A -2
H10F H 0.184169 0.714150 0.883875 0.017 Uiso 0.469(8) 1 calc R U P A -2
C11B C 0.186(2) 0.397(7) 0.774(4) 0.019(13) Uani 0.469(8) 1 d D U P A -2
H11D H 0.166667 0.293926 0.776482 0.028 Uiso 0.469(8) 1 calc R U P A -2
H11E H 0.233719 0.389290 0.785641 0.028 Uiso 0.469(8) 1 calc R U P A -2
H11F H 0.174271 0.441760 0.710487 0.028 Uiso 0.469(8) 1 calc R U P A -2
C12B C 0.2127(16) 0.442(5) 0.942(3) 0.019(7) Uani 0.469(8) 1 d D U P A -2
H12D H 0.203277 0.505762 0.996777 0.029 Uiso 0.469(8) 1 calc R U P A -2
H12E H 0.258076 0.459761 0.927020 0.029 Uiso 0.469(8) 1 calc R U P A -2
H12F H 0.206759 0.334102 0.957152 0.029 Uiso 0.469(8) 1 calc R U P A -2

loop_
_atom_site_aniso_label
_atom_site_aniso_U_11
_atom_site_aniso_U_22
_atom_site_aniso_U_33
_atom_site_aniso_U_23
_atom_site_aniso_U_13
_atom_site_aniso_U_12
Br1 0.0317(10) 0.0565(14) 0.0284(9) -0.0061(9) -0.0047(7) 0.0101(10)
N1 0.015(6) 0.011(6) 0.024(7) -0.002(5) -0.004(5) -0.006(5)
C1 0.024(8) 0.042(11) 0.020(8) -0.006(8) -0.001(7) -0.004(8)
C2 0.049(11) 0.032(10) 0.013(8) 0.009(7) -0.003(7) -0.008(9)
C3 0.028(8) 0.019(8) 0.017(7) -0.011(6) 0.001(6) -0.002(7)
C4 0.027(8) 0.021(8) 0.026(9) -0.019(7) 0.005(7) -0.006(7)
C5 0.015(7) 0.023(8) 0.018(7) 0.002(6) -0.006(6) 0.003(6)
C6 0.034(10) 0.023(9) 0.030(9) 0.005(7) 0.006(8) -0.014(8)
Pd1 0.0243(6) 0.0222(7) 0.0284(7) -0.0117(5) 0.0121(5) -0.0118(5)
Cl1 0.0220(18) 0.0188(19) 0.036(2) -0.0034(17) 0.0108(16) 0.0006(15)
Cl2 0.026(2) 0.028(2) 0.0182(18) -0.0014(16) -0.0044(15) -0.0081(16)
Cl3 0.037(3) 0.072(4) 0.081(4) -0.063(4) 0.038(3) -0.036(3)
Pd2 0.0131(5) 0.0168(6) 0.0192(6) 0.0019(5) -0.0020(4) -0.0009(4)
Cl4 0.0158(17) 0.038(2) 0.030(2) 0.0062(19) -0.0055(15) -0.0017(17)
Cl5 0.0204(18) 0.031(2) 0.024(2) 0.0081(17) -0.0025(15) -0.0035(16)
Cl6 0.0197(18) 0.030(2) 0.0221(19) 0.0078(16) -0.0070(14) -0.0122(16)
Br2A 0.048(3) 0.045(3) 0.043(2) 0.0042(19) 0.0065(19) 0.010(2)
C7A 0.037(11) 0.037(11) 0.037(11) 0.000(4) 0.003(4) 0.000(4)
C8A 0.023(7) 0.025(7) 0.023(7) 0.000(4) 0.001(4) 0.000(4)
C9A 0.024(7) 0.023(7) 0.025(7) 0.001(4) 0.002(4) -0.001(4)
N2A 0.011(11) 0.012(11) 0.011(11) 0.000(4) 0.001(4) 0.000(4)
C10A 0.03(2) 0.03(2) 0.03(2) 0.001(8) 0.005(8) 0.002(7)
C11A 0.017(12) 0.014(12) 0.021(12) -0.002(7) 0.003(7) 0.002(7)
C12A 0.026(10) 0.025(10) 0.024(10) -0.002(7) 0.002(7) 0.000(7)
Br2B 0.030(3) 0.037(2) 0.035(2) 0.0079(18) 0.0049(17) 0.0091(18)
C7B 0.018(8) 0.018(8) 0.018(8) 0.000(4) 0.002(4) 0.002(4)
C8B 0.019(7) 0.017(7) 0.018(7) 0.000(4) 0.002(4) 0.002(4)
C9B 0.014(7) 0.013(7) 0.012(7) 0.001(4) 0.002(4) 0.000(4)
N2B 0.019(15) 0.019(15) 0.019(15) 0.000(4) 0.002(4) 0.000(4)
C10B 0.014(15) 0.009(15) 0.011(15) 0.004(7) 0.001(7) 0.002(7)
C11B 0.018(15) 0.019(15) 0.019(14) -0.002(7) 0.000(8) 0.001(8)
C12B 0.019(10) 0.023(10) 0.016(9) -0.003(7) 0.000(7) -0.002(7)

loop_
_atom_type_symbol
_atom_type_description
_atom_type_scat_dispersion_real
_atom_type_scat_dispersion_imag
_atom_type_scat_source
C C 0.0033 0.0016 'International Tables Vol C Tables 4.2.6.8 and 6.1.1.4'
H H 0.0000 0.0000 'International Tables Vol C Tables 4.2.6.8 and 6.1.1.4'
Br Br -0.2901 2.4595 'International Tables Vol C Tables 4.2.6.8 and 6.1.1.4'
Cl Cl 0.1484 0.1585 'International Tables Vol C Tables 4.2.6.8 and 6.1.1.4'
N N 0.0061 0.0033 'International Tables Vol C Tables 4.2.6.8 and 6.1.1.4'
Pd Pd -0.9988 1.0072 'International Tables Vol C Tables 4.2.6.8 and 6.1.1.4'

loop_
_geom_angle_atom_site_label_1
_geom_angle_atom_site_label_2
_geom_angle_atom_site_label_3
_geom_angle
_geom_angle_site_symmetry_1
_geom_angle_site_symmetry_3
_geom_angle_publ_flag
C6 N1 C3 109.5(13) . . ?
C6 N1 C5 108.1(13) . . ?
C3 N1 C5 112.8(13) . . ?
C6 N1 C4 107.0(13) . . ?
C3 N1 C4 110.1(13) . . ?
C5 N1 C4 109.1(12) . . ?
C2 C1 Br1 112.1(13) . . ?
C2 C1 H1A 109.2 . . ?
Br1 C1 H1A 109.2 . . ?
C2 C1 H1B 109.2 . . ?
Br1 C1 H1B 109.2 . . ?
H1A C1 H1B 107.9 . . ?
C3 C2 C1 112.6(16) . . ?
C3 C2 H2A 109.1 . . ?
C1 C2 H2A 109.1 . . ?
C3 C2 H2B 109.1 . . ?
C1 C2 H2B 109.1 . . ?
H2A C2 H2B 107.8 . . ?
C2 C3 N1 116.1(13) . . ?
C2 C3 H3A 108.3 . . ?
N1 C3 H3A 108.3 . . ?
C2 C3 H3B 108.3 . . ?
N1 C3 H3B 108.3 . . ?
H3A C3 H3B 107.4 . . ?
N1 C4 H4A 109.5 . . ?
N1 C4 H4B 109.5 . . ?
H4A C4 H4B 109.5 . . ?
N1 C4 H4C 109.5 . . ?
H4A C4 H4C 109.5 . . ?
H4B C4 H4C 109.5 . . ?
N1 C5 H5A 109.5 . . ?
N1 C5 H5B 109.5 . . ?
H5A C5 H5B 109.5 . . ?
N1 C5 H5C 109.5 . . ?
H5A C5 H5C 109.5 . . ?
H5B C5 H5C 109.5 . . ?
N1 C6 H6A 109.5 . . ?
N1 C6 H6B 109.5 . . ?
H6A C6 H6B 109.5 . . ?
N1 C6 H6C 109.5 . . ?
H6A C6 H6C 109.5 . . ?
H6B C6 H6C 109.5 . . ?
Cl2 Pd1 Cl1 92.14(16) . . ?
Cl2 Pd1 Cl3 176.91(19) . 3_568 ?
Cl1 Pd1 Cl3 90.78(17) . 3_568 ?
Cl2 Pd1 Cl3 90.84(17) . . ?
Cl1 Pd1 Cl3 177.02(18) . . ?
Cl3 Pd1 Cl3 86.23(18) 3_568 . ?
Pd1 Cl3 Pd1 93.77(18) 3_568 . ?
Cl5 Pd2 Cl4 91.81(16) . . ?
Cl5 Pd2 Cl6 91.74(15) . . ?
Cl4 Pd2 Cl6 176.39(16) . . ?
Cl5 Pd2 Cl6 176.04(17) . 3_667 ?
Cl4 Pd2 Cl6 90.97(15) . 3_667 ?
Cl6 Pd2 Cl6 85.45(14) . 3_667 ?
Pd2 Cl6 Pd2 94.55(14) . 3_667 ?
C8A C7A Br2A 110(3) . . ?
C8A C7A H7A 109.7 . . ?
Br2A C7A H7A 109.7 . . ?
C8A C7A H7B 109.7 . . ?
Br2A C7A H7B 109.7 . . ?
H7A C7A H7B 108.2 . . ?
C9A C8A C7A 118(4) . . ?
C9A C8A H8A 107.8 . . ?
C7A C8A H8A 107.8 . . ?
C9A C8A H8B 107.8 . . ?
C7A C8A H8B 107.8 . . ?
H8A C8A H8B 107.2 . . ?
C8A C9A N2A 126(3) . . ?
C8A C9A H9A 105.9 . . ?
N2A C9A H9A 105.9 . . ?
C8A C9A H9B 105.9 . . ?
N2A C9A H9B 105.9 . . ?
H9A C9A H9B 106.3 . . ?
C12A N2A C10A 116(5) . . ?
C12A N2A C11A 111(4) . . ?
C10A N2A C11A 114(4) . . ?
C12A N2A C9A 106(3) . . ?
C10A N2A C9A 112(4) . . ?
C11A N2A C9A 96(3) . . ?
N2A C10A H10A 109.5 . . ?
N2A C10A H10B 109.5 . . ?
H10A C10A H10B 109.5 . . ?
N2A C10A H10C 109.5 . . ?
H10A C10A H10C 109.5 . . ?
H10B C10A H10C 109.5 . . ?
N2A C11A H11A 109.5 . . ?
N2A C11A H11B 109.5 . . ?
H11A C11A H11B 109.5 . . ?
N2A C11A H11C 109.5 . . ?
H11A C11A H11C 109.5 . . ?
H11B C11A H11C 109.5 . . ?
N2A C12A H12A 109.5 . . ?
N2A C12A H12B 109.5 . . ?
H12A C12A H12B 109.5 . . ?
N2A C12A H12C 109.5 . . ?
H12A C12A H12C 109.5 . . ?
H12B C12A H12C 109.5 . . ?
C8B C7B Br2B 110(2) . . ?
C8B C7B H7C 109.7 . . ?
Br2B C7B H7C 109.7 . . ?
C8B C7B H7D 109.7 . . ?
Br2B C7B H7D 109.7 . . ?
H7C C7B H7D 108.2 . . ?
C9B C8B C7B 124(3) . . ?
C9B C8B H8C 106.3 . . ?
C7B C8B H8C 106.3 . . ?
C9B C8B H8D 106.3 . . ?
C7B C8B H8D 106.3 . . ?
H8C C8B H8D 106.4 . . ?
N2B C9B C8B 139(4) . . ?
N2B C9B H9C 102.3 . . ?
C8B C9B H9C 102.3 . . ?
N2B C9B H9D 102.3 . . ?
C8B C9B H9D 102.3 . . ?
H9C C9B H9D 104.9 . . ?
C9B N2B C11B 125(5) . . ?
C9B N2B C10B 116(5) . . ?
C11B N2B C10B 105(5) . . ?
C9B N2B C12B 107(4) . . ?
C11B N2B C12B 101(4) . . ?
C10B N2B C12B 101(4) . . ?
N2B C10B H10D 109.5 . . ?
N2B C10B H10E 109.5 . . ?
H10D C10B H10E 109.5 . . ?
N2B C10B H10F 109.5 . . ?
H10D C10B H10F 109.5 . . ?
H10E C10B H10F 109.5 . . ?
N2B C11B H11D 109.5 . . ?
N2B C11B H11E 109.5 . . ?
H11D C11B H11E 109.5 . . ?
N2B C11B H11F 109.5 . . ?
H11D C11B H11F 109.5 . . ?
H11E C11B H11F 109.5 . . ?
N2B C12B H12D 109.5 . . ?
N2B C12B H12E 109.5 . . ?
H12D C12B H12E 109.5 . . ?
N2B C12B H12F 109.5 . . ?
H12D C12B H12F 109.5 . . ?
H12E C12B H12F 109.5 . . ?

loop_
_geom_bond_atom_site_label_1
_geom_bond_atom_site_label_2
_geom_bond_distance
_geom_bond_site_symmetry_2
_geom_bond_publ_flag
Br1 C1 1.950(17) . ?
N1 C6 1.49(2) . ?
N1 C3 1.50(2) . ?
N1 C5 1.503(18) . ?
N1 C4 1.51(2) . ?
C1 C2 1.53(2) . ?
C1 H1A 0.9900 . ?
C1 H1B 0.9900 . ?
C2 C3 1.49(2) . ?
C2 H2A 0.9900 . ?
C2 H2B 0.9900 . ?
C3 H3A 0.9900 . ?
C3 H3B 0.9900 . ?
C4 H4A 0.9800 . ?
C4 H4B 0.9800 . ?
C4 H4C 0.9800 . ?
C5 H5A 0.9800 . ?
C5 H5B 0.9800 . ?
C5 H5C 0.9800 . ?
C6 H6A 0.9800 . ?
C6 H6B 0.9800 . ?
C6 H6C 0.9800 . ?
Pd1 Cl2 2.264(4) . ?
Pd1 Cl1 2.267(4) . ?
Pd1 Cl3 2.306(5) 3_568 ?
Pd1 Cl3 2.321(5) . ?
Pd2 Cl5 2.264(4) . ?
Pd2 Cl4 2.273(4) . ?
Pd2 Cl6 2.329(4) . ?
Pd2 Cl6 2.335(4) 3_667 ?
Br2A C7A 1.97(5) . ?
C7A C8A 1.49(5) . ?
C7A H7A 0.9900 . ?
C7A H7B 0.9900 . ?
C8A C9A 1.14(4) . ?
C8A H8A 0.9900 . ?
C8A H8B 0.9900 . ?
C9A N2A 1.73(6) . ?
C9A H9A 0.9900 . ?
C9A H9B 0.9900 . ?
N2A C12A 1.37(6) . ?
N2A C10A 1.46(8) . ?
N2A C11A 1.55(6) . ?
C10A H10A 0.9800 . ?
C10A H10B 0.9800 . ?
C10A H10C 0.9800 . ?
C11A H11A 0.9800 . ?
C11A H11B 0.9800 . ?
C11A H11C 0.9800 . ?
C12A H12A 0.9800 . ?
C12A H12B 0.9800 . ?
C12A H12C 0.9800 . ?
Br2B C7B 1.90(4) . ?
C7B C8B 1.55(5) . ?
C7B H7C 0.9900 . ?
C7B H7D 0.9900 . ?
C8B C9B 1.37(4) . ?
C8B H8C 0.9900 . ?
C8B H8D 0.9900 . ?
C9B N2B 1.37(6) . ?
C9B H9C 0.9900 . ?
C9B H9D 0.9900 . ?
N2B C11B 1.42(7) . ?
N2B C10B 1.52(8) . ?
N2B C12B 1.68(6) . ?
C10B H10D 0.9800 . ?
C10B H10E 0.9800 . ?
C10B H10F 0.9800 . ?
C11B H11D 0.9800 . ?
C11B H11E 0.9800 . ?
C11B H11F 0.9800 . ?
C12B H12D 0.9800 . ?
C12B H12E 0.9800 . ?
C12B H12F 0.9800 . ?

loop_
_geom_torsion_atom_site_label_1
_geom_torsion_atom_site_label_2
_geom_torsion_atom_site_label_3
_geom_torsion_atom_site_label_4
_geom_torsion
_geom_torsion_site_symmetry_1
_geom_torsion_site_symmetry_2
_geom_torsion_site_symmetry_3
_geom_torsion_site_symmetry_4
_geom_torsion_publ_flag
Br1 C1 C2 C3 61(2) . . . . ?
C1 C2 C3 N1 170.9(15) . . . . ?
C6 N1 C3 C2 -178.6(16) . . . . ?
C5 N1 C3 C2 -58.1(19) . . . . ?
C4 N1 C3 C2 64.0(19) . . . . ?
Br2A C7A C8A C9A 104(4) . . . . ?
C7A C8A C9A N2A -147(4) . . . . ?
C8A C9A N2A C12A 136(4) . . . . ?
C8A C9A N2A C10A 8(6) . . . . ?
C8A C9A N2A C11A -110(4) . . . . ?
Br2B C7B C8B C9B 167(3) . . . . ?
C7B C8B C9B N2B 136(5) . . . . ?
C8B C9B N2B C11B -112(7) . . . . ?
C8B C9B N2B C10B 21(8) . . . . ?
C8B C9B N2B C12B 132(5) . . . . ?
